data_1565629
loop_
_publ_author_name
'Liu, Kang'
'Zhang, Junhua'
'Huo, Shuaicong'
'Dong, Qing'
'Hao, Zhiqiang'
'Han, Zhangang'
'Lu, Guo-Liang'
'Lin, Jin'

_publ_section_title
;
 Highly efficient oxidation of alcohols catalyzed by Ru(II) carbonyl
 complexes bearing salicylaldiminato ligands
;
_journal_name_full 'Inorganica Chimica Acta'
_journal_page_first 119224
_journal_paper_doi 10.1016/j.ica.2019.119224
_journal_volume 500
_journal_year 2020
_chemical_formula_sum 'C46 H52 F6 N2 O4 Ru'
_chemical_formula_weight 911.97
_space_group_IT_number 2
_space_group_name_Hall '-P 1'
_space_group_name_H-M_alt 'P -1'
_symmetry_cell_setting triclinic
_symmetry_space_group_name_H-M 'P -1'
_atom_sites_solution_hydrogens geom
_atom_sites_solution_primary direct
_atom_sites_solution_secondary difmap
_audit_creation_method SHELXL-97
_cell_angle_alpha 84.157(3)
_cell_angle_beta 76.936(2)
_cell_angle_gamma 69.6510(10)
_cell_formula_units_Z 2
_cell_length_a 11.1880(9)
_cell_length_b 14.9191(11)
_cell_length_c 15.6219(12)
_cell_measurement_reflns_used 4746
_cell_measurement_temperature 298(2)
_cell_measurement_theta_max 25.365
_cell_measurement_theta_min 2.914
_cell_volume 2380.8(3)
_computing_cell_refinement 'Bruker SMART'
_computing_data_collection 'Bruker SMART'
_computing_data_reduction 'Bruker SHELXTL'
_computing_molecular_graphics 'Bruker SHELXTL'
_computing_publication_material 'Bruker SHELXTL'
_computing_structure_refinement 'SHELXL-97 (Sheldrick, 1997)'
_computing_structure_solution 'SHELXS-97 (Sheldrick, 1990)'
_diffrn_ambient_temperature 298(2)
_diffrn_measured_fraction_theta_full 0.984
_diffrn_measured_fraction_theta_max 0.984
_diffrn_measurement_device_type 'CCD area detector'
_diffrn_measurement_method 'phi and omega scans'
_diffrn_radiation_monochromator graphite
_diffrn_radiation_source 'fine-focus sealed tube'
_diffrn_radiation_type MoK\a
_diffrn_radiation_wavelength 0.71073
_diffrn_reflns_av_R_equivalents 0.0255
_diffrn_reflns_av_sigmaI/netI 0.0494
_diffrn_reflns_limit_h_max 13
_diffrn_reflns_limit_h_min -13
_diffrn_reflns_limit_k_max 10
_diffrn_reflns_limit_k_min -17
_diffrn_reflns_limit_l_max 18
_diffrn_reflns_limit_l_min -18
_diffrn_reflns_number 12170
_diffrn_reflns_theta_full 25.02
_diffrn_reflns_theta_max 25.02
_diffrn_reflns_theta_min 2.66
_exptl_absorpt_coefficient_mu 0.393
_exptl_absorpt_correction_T_max 0.9326
_exptl_absorpt_correction_T_min 0.8586
_exptl_absorpt_correction_type multi-scan
_exptl_absorpt_process_details sadabs
_exptl_crystal_colour yellow
_exptl_crystal_density_diffrn 1.272
_exptl_crystal_density_method 'not measured'
_exptl_crystal_description block
_exptl_crystal_F_000 944
_exptl_crystal_size_max 0.40
_exptl_crystal_size_mid 0.37
_exptl_crystal_size_min 0.18
_refine_diff_density_max 0.421
_refine_diff_density_min -0.238
_refine_diff_density_rms 0.054
_refine_ls_extinction_method none
_refine_ls_goodness_of_fit_ref 1.045
_refine_ls_hydrogen_treatment mixed
_refine_ls_matrix_type full
_refine_ls_number_parameters 600
_refine_ls_number_reflns 8293
_refine_ls_number_restraints 0
_refine_ls_restrained_S_all 1.045
_refine_ls_R_factor_all 0.0566
_refine_ls_R_factor_gt 0.0404
_refine_ls_shift/su_max 0.001
_refine_ls_shift/su_mean 0.000
_refine_ls_structure_factor_coef Fsqd
_refine_ls_weighting_details 'calc w=1/[\s^2^(Fo^2^)+(0.0456P)^2^+0.0000P] where P=(Fo^2^+2Fc^2^)/3'
_refine_ls_weighting_scheme calc
_refine_ls_wR_factor_gt 0.0918
_refine_ls_wR_factor_ref 0.0985
_reflns_number_gt 6514
_reflns_number_total 8293
_reflns_threshold_expression >2sigma(I)
_cod_data_source_file cif-2f.cif
_cod_data_source_block 180829c
_cod_depositor_comments
;
The following automatic conversions were performed:

data item '_symmetry_cell_setting' value 'Triclinic' was changed to
'triclinic' in accordance with the built-in table derived from the
CIF Core dictionary named 'cif_core.dic' version 2.4.5 last updated
on 2014-11-21.

data item '_exptl_crystal_density_meas' value 'none' was changed to
'?' -- the value is perceived as not measured.

Automatic conversion script
Id: cif_fix_values 8738 2021-04-28 16:35:53Z antanas 
;
_cod_original_sg_symbol_H-M P-1
_cod_database_code 1565629

loop_
_symmetry_equiv_pos_as_xyz
'x, y, z'
'-x, -y, -z'

loop_
_atom_site_label
_atom_site_type_symbol
_atom_site_fract_x
_atom_site_fract_y
_atom_site_fract_z
_atom_site_U_iso_or_equiv
_atom_site_adp_type
_atom_site_occupancy
_atom_site_symmetry_multiplicity
_atom_site_calc_flag
_atom_site_refinement_flags
_atom_site_disorder_assembly
_atom_site_disorder_group
Ru1 Ru 0.52779(2) 0.473209(16) 0.252676(14) 0.04319(10) Uani 1 1 d . . .
F1 F -0.105(2) 0.8386(10) 0.3660(17) 0.174(9) Uani 0.58(3) 1 d P A 1
F2 F -0.1142(10) 0.8198(15) 0.5103(16) 0.162(8) Uani 0.58(3) 1 d P A 1
F3 F -0.1916(14) 0.7369(15) 0.4508(18) 0.163(6) Uani 0.58(3) 1 d P A 1
F4 F 1.0421(18) 0.6985(13) -0.0104(6) 0.125(6) Uani 0.57(3) 1 d P B 1
F5 F 1.0376(18) 0.6980(12) 0.1245(10) 0.125(7) Uani 0.57(3) 1 d P B 1
F6 F 0.8910(11) 0.7994(7) 0.0730(17) 0.141(7) Uani 0.57(3) 1 d P B 1
F1' F -0.145(2) 0.799(2) 0.361(2) 0.176(11) Uani 0.42(3) 1 d P A 2
F2' F -0.071(2) 0.8623(11) 0.450(2) 0.163(8) Uani 0.42(3) 1 d P A 2
F3' F -0.177(3) 0.770(2) 0.4838(19) 0.175(13) Uani 0.42(3) 1 d P A 2
F4' F 0.943(3) 0.7627(16) -0.0052(10) 0.131(8) Uani 0.43(3) 1 d P B 2
F5' F 1.0738(17) 0.6748(15) 0.079(2) 0.144(11) Uani 0.43(3) 1 d P B 2
F6' F 0.898(2) 0.7813(14) 0.1311(15) 0.140(6) Uani 0.43(3) 1 d P B 2
N1 N 0.3928(2) 0.47345(16) 0.36733(14) 0.0458(6) Uani 1 1 d . . .
N2 N 0.6738(2) 0.45129(16) 0.13344(14) 0.0418(5) Uani 1 1 d . . .
H2 H 0.7340 0.3934 0.1417 0.050 Uiso 1 1 calc R . .
O1 O 0.63367(17) 0.33551(13) 0.28003(12) 0.0450(5) Uani 1 1 d . . .
O2 O 0.42079(17) 0.41883(13) 0.19151(12) 0.0456(5) Uani 1 1 d . . .
O3 O 0.6801(3) 0.5447(2) 0.34866(17) 0.0904(9) Uani 1 1 d . . .
O4 O 0.3802(3) 0.67360(17) 0.20030(18) 0.0969(9) Uani 1 1 d . . .
C1 C 0.4142(3) 0.4067(2) 0.42784(19) 0.0504(7) Uani 1 1 d . . .
H1 H 0.3481 0.4154 0.4777 0.060 Uiso 1 1 calc R . .
C2 C 0.5239(3) 0.3223(2) 0.42904(18) 0.0461(7) Uani 1 1 d . . .
C3 C 0.6284(3) 0.2892(2) 0.35571(18) 0.0423(7) Uani 1 1 d . . .
C4 C 0.7280(3) 0.2004(2) 0.36582(19) 0.0479(7) Uani 1 1 d . . .
C5 C 0.7168(3) 0.1512(2) 0.44464(19) 0.0564(8) Uani 1 1 d . . .
H5 H 0.7824 0.0933 0.4502 0.068 Uiso 1 1 calc R . .
C6 C 0.6139(3) 0.1812(2) 0.5178(2) 0.0568(8) Uani 1 1 d . . .
C7 C 0.5200(3) 0.2657(2) 0.50795(19) 0.0533(8) Uani 1 1 d . . .
H7 H 0.4501 0.2878 0.5547 0.064 Uiso 1 1 calc R . .
C8 C 0.8442(3) 0.1610(2) 0.2885(2) 0.0628(9) Uani 1 1 d . . .
C9 C 0.9147(3) 0.2342(3) 0.2602(3) 0.0917(13) Uani 1 1 d . . .
H9A H 0.9822 0.2120 0.2093 0.137 Uiso 1 1 calc R . .
H9B H 0.9523 0.2420 0.3073 0.137 Uiso 1 1 calc R . .
H9C H 0.8536 0.2945 0.2465 0.137 Uiso 1 1 calc R . .
C10 C 0.7946(4) 0.1396(3) 0.2118(2) 0.0902(13) Uani 1 1 d . . .
H10A H 0.8659 0.1189 0.1626 0.135 Uiso 1 1 calc R . .
H10B H 0.7299 0.1964 0.1953 0.135 Uiso 1 1 calc R . .
H10C H 0.7569 0.0901 0.2293 0.135 Uiso 1 1 calc R . .
C11 C 0.9445(4) 0.0686(3) 0.3152(3) 0.1025(15) Uani 1 1 d . . .
H11A H 0.9073 0.0184 0.3258 0.154 Uiso 1 1 calc R . .
H11B H 0.9685 0.0787 0.3677 0.154 Uiso 1 1 calc R . .
H11C H 1.0203 0.0509 0.2687 0.154 Uiso 1 1 calc R . .
C12 C 0.6100(4) 0.1189(3) 0.6024(2) 0.0736(10) Uani 1 1 d . . .
C13 C 0.5992(6) 0.0243(3) 0.5817(3) 0.148(2) Uani 1 1 d . . .
H13A H 0.6061 -0.0178 0.6324 0.221 Uiso 1 1 calc R . .
H13B H 0.6680 -0.0047 0.5334 0.221 Uiso 1 1 calc R . .
H13C H 0.5166 0.0362 0.5663 0.221 Uiso 1 1 calc R . .
C14 C 0.7327(4) 0.1007(4) 0.6367(3) 0.138(2) Uani 1 1 d . . .
H14A H 0.7366 0.1603 0.6517 0.207 Uiso 1 1 calc R . .
H14B H 0.8074 0.0708 0.5923 0.207 Uiso 1 1 calc R . .
H14C H 0.7319 0.0595 0.6881 0.207 Uiso 1 1 calc R . .
C15 C 0.4945(4) 0.1654(3) 0.6743(2) 0.1032(15) Uani 1 1 d . . .
H15A H 0.4153 0.1771 0.6541 0.155 Uiso 1 1 calc R . .
H15B H 0.4991 0.2248 0.6891 0.155 Uiso 1 1 calc R . .
H15C H 0.4957 0.1236 0.7253 0.155 Uiso 1 1 calc R . .
C16 C 0.2705(3) 0.5504(2) 0.38478(19) 0.0508(7) Uani 1 1 d . . .
C17 C 0.1831(4) 0.5642(3) 0.3334(3) 0.0966(14) Uani 1 1 d . . .
H17 H 0.2023 0.5240 0.2869 0.116 Uiso 1 1 calc R . .
C18 C 0.0652(4) 0.6378(4) 0.3497(3) 0.1143(17) Uani 1 1 d . . .
H18 H 0.0052 0.6460 0.3145 0.137 Uiso 1 1 calc R . .
C19 C 0.0362(4) 0.6977(3) 0.4155(3) 0.0861(12) Uani 1 1 d . A .
C20 C 0.1263(4) 0.6873(3) 0.4633(3) 0.0987(14) Uani 1 1 d . . .
H20 H 0.1088 0.7306 0.5071 0.118 Uiso 1 1 calc R . .
C21 C 0.2452(4) 0.6132(3) 0.4488(2) 0.0800(11) Uani 1 1 d . . .
H21 H 0.3064 0.6069 0.4825 0.096 Uiso 1 1 calc R . .
C22 C -0.0923(7) 0.7788(5) 0.4312(6) 0.128(2) Uani 1 1 d . . .
C23 C 0.6213(3) 0.4384(2) 0.05714(17) 0.0477(7) Uani 1 1 d . . .
H23A H 0.5453 0.4935 0.0514 0.057 Uiso 1 1 calc R . .
H23B H 0.6865 0.4347 0.0036 0.057 Uiso 1 1 calc R . .
C24 C 0.5848(3) 0.3501(2) 0.06783(17) 0.0438(7) Uani 1 1 d . . .
C25 C 0.4797(3) 0.3462(2) 0.13585(17) 0.0418(7) Uani 1 1 d . . .
C26 C 0.4382(3) 0.2659(2) 0.14115(18) 0.0454(7) Uani 1 1 d . . .
C27 C 0.5103(3) 0.1930(2) 0.08265(19) 0.0503(7) Uani 1 1 d . . .
H27 H 0.4837 0.1399 0.0864 0.060 Uiso 1 1 calc R . .
C28 C 0.6193(3) 0.1932(2) 0.01889(19) 0.0501(7) Uani 1 1 d . . .
C29 C 0.6536(3) 0.2741(2) 0.01172(18) 0.0476(7) Uani 1 1 d . . .
H29 H 0.7242 0.2781 -0.0314 0.057 Uiso 1 1 calc R . .
C30 C 0.3190(3) 0.2585(2) 0.2099(2) 0.0533(8) Uani 1 1 d . . .
C31 C 0.1987(3) 0.3436(3) 0.1970(2) 0.0713(10) Uani 1 1 d . . .
H31A H 0.1260 0.3426 0.2431 0.107 Uiso 1 1 calc R . .
H31B H 0.1789 0.3395 0.1412 0.107 Uiso 1 1 calc R . .
H31C H 0.2158 0.4021 0.1987 0.107 Uiso 1 1 calc R . .
C32 C 0.2916(3) 0.1658(3) 0.2020(2) 0.0755(10) Uani 1 1 d . . .
H32A H 0.2183 0.1633 0.2469 0.113 Uiso 1 1 calc R . .
H32B H 0.3666 0.1117 0.2090 0.113 Uiso 1 1 calc R . .
H32C H 0.2727 0.1647 0.1453 0.113 Uiso 1 1 calc R . .
C33 C 0.3436(4) 0.2589(3) 0.3025(2) 0.0749(10) Uani 1 1 d . . .
H33A H 0.3564 0.3176 0.3103 0.112 Uiso 1 1 calc R . .
H33B H 0.4198 0.2060 0.3098 0.112 Uiso 1 1 calc R . .
H33C H 0.2698 0.2533 0.3453 0.112 Uiso 1 1 calc R . .
C34 C 0.6951(3) 0.1057(2) -0.0396(2) 0.0632(9) Uani 1 1 d . . .
C35 C 0.7309(5) 0.0157(3) 0.0182(3) 0.1007(14) Uani 1 1 d . . .
H35A H 0.7667 -0.0395 -0.0179 0.151 Uiso 1 1 calc R . .
H35B H 0.6544 0.0123 0.0592 0.151 Uiso 1 1 calc R . .
H35C H 0.7943 0.0177 0.0498 0.151 Uiso 1 1 calc R . .
C36 C 0.6064(4) 0.0951(3) -0.0970(3) 0.0965(14) Uani 1 1 d . . .
H36A H 0.6526 0.0412 -0.1341 0.145 Uiso 1 1 calc R . .
H36B H 0.5806 0.1520 -0.1327 0.145 Uiso 1 1 calc R . .
H36C H 0.5304 0.0856 -0.0600 0.145 Uiso 1 1 calc R . .
C37 C 0.8166(4) 0.1168(3) -0.1001(3) 0.1075(16) Uani 1 1 d . . .
H37A H 0.8734 0.1240 -0.0656 0.161 Uiso 1 1 calc R . .
H37B H 0.7923 0.1724 -0.1377 0.161 Uiso 1 1 calc R . .
H37C H 0.8608 0.0612 -0.1354 0.161 Uiso 1 1 calc R . .
C38 C 0.7461(3) 0.5173(2) 0.11442(18) 0.0444(7) Uani 1 1 d . . .
C39 C 0.8658(3) 0.4918(2) 0.1369(2) 0.0600(8) Uani 1 1 d . . .
H39 H 0.9011 0.4318 0.1621 0.072 Uiso 1 1 calc R . .
C40 C 0.9335(3) 0.5557(3) 0.1220(2) 0.0717(10) Uani 1 1 d . . .
H40 H 1.0143 0.5384 0.1374 0.086 Uiso 1 1 calc R . .
C41 C 0.8823(3) 0.6445(3) 0.0847(2) 0.0663(9) Uani 1 1 d . B .
C42 C 0.7639(3) 0.6695(2) 0.0616(2) 0.0666(9) Uani 1 1 d . . .
H42 H 0.7292 0.7293 0.0360 0.080 Uiso 1 1 calc R . .
C43 C 0.6955(3) 0.6060(2) 0.0762(2) 0.0584(8) Uani 1 1 d . . .
H43 H 0.6151 0.6232 0.0602 0.070 Uiso 1 1 calc R . .
C44 C 0.9567(6) 0.7131(4) 0.0684(4) 0.0952(14) Uani 1 1 d . . .
C45 C 0.6219(3) 0.5193(2) 0.31201(19) 0.0535(8) Uani 1 1 d . . .
C46 C 0.4339(3) 0.5969(2) 0.22150(19) 0.0505(8) Uani 1 1 d . . .

loop_
_atom_site_aniso_label
_atom_site_aniso_U_11
_atom_site_aniso_U_22
_atom_site_aniso_U_33
_atom_site_aniso_U_23
_atom_site_aniso_U_13
_atom_site_aniso_U_12
Ru1 0.05031(15) 0.03615(14) 0.04033(15) 0.00021(10) -0.01568(10) -0.00735(11)
F1 0.149(11) 0.089(8) 0.204(17) 0.039(10) -0.019(11) 0.038(6)
F2 0.107(6) 0.122(11) 0.206(15) -0.081(11) 0.007(6) 0.022(6)
F3 0.062(5) 0.156(12) 0.231(18) -0.038(9) -0.005(7) 0.008(5)
F4 0.140(10) 0.138(10) 0.112(6) -0.004(5) 0.027(5) -0.100(10)
F5 0.157(16) 0.154(15) 0.125(7) 0.016(6) -0.053(7) -0.116(14)
F6 0.130(6) 0.065(4) 0.23(2) 0.011(8) -0.021(11) -0.054(4)
F1' 0.096(10) 0.16(2) 0.184(17) 0.00(2) -0.028(12) 0.063(11)
F2' 0.142(10) 0.075(7) 0.195(19) -0.011(9) -0.003(12) 0.041(6)
F3' 0.119(15) 0.14(2) 0.17(2) -0.022(12) 0.037(14) 0.029(13)
F4' 0.172(19) 0.119(13) 0.126(8) 0.036(8) -0.011(9) -0.100(15)
F5' 0.086(6) 0.112(8) 0.24(3) 0.016(15) -0.010(13) -0.055(6)
F6' 0.183(14) 0.106(11) 0.163(12) -0.028(9) -0.004(10) -0.101(11)
N1 0.0500(14) 0.0407(13) 0.0405(13) -0.0018(11) -0.0153(11) -0.0035(11)
N2 0.0476(13) 0.0368(13) 0.0418(13) 0.0024(11) -0.0152(11) -0.0123(11)
O1 0.0477(11) 0.0406(11) 0.0386(11) 0.0059(9) -0.0088(9) -0.0066(9)
O2 0.0437(11) 0.0439(11) 0.0469(11) -0.0055(9) -0.0132(9) -0.0080(9)
O3 0.0966(19) 0.113(2) 0.0787(17) -0.0302(16) -0.0286(15) -0.0416(18)
O4 0.123(2) 0.0489(16) 0.0878(19) 0.0140(14) -0.0223(17) 0.0061(16)
C1 0.0488(17) 0.0507(18) 0.0430(17) -0.0031(15) -0.0117(14) -0.0040(15)
C2 0.0501(17) 0.0456(17) 0.0383(16) 0.0000(13) -0.0164(13) -0.0064(14)
C3 0.0436(16) 0.0427(16) 0.0390(16) 0.0013(13) -0.0149(13) -0.0092(13)
C4 0.0475(17) 0.0444(17) 0.0472(17) 0.0023(14) -0.0174(14) -0.0059(14)
C5 0.0583(19) 0.0486(19) 0.0507(19) 0.0061(15) -0.0202(16) 0.0000(16)
C6 0.064(2) 0.055(2) 0.0464(18) 0.0079(16) -0.0228(16) -0.0101(17)
C7 0.0590(19) 0.057(2) 0.0373(16) 0.0021(15) -0.0123(14) -0.0109(16)
C8 0.0531(19) 0.059(2) 0.0526(19) 0.0032(16) -0.0082(16) 0.0082(16)
C9 0.051(2) 0.103(3) 0.097(3) 0.018(3) -0.002(2) -0.010(2)
C10 0.096(3) 0.083(3) 0.063(2) -0.020(2) -0.014(2) 0.009(2)
C11 0.083(3) 0.090(3) 0.081(3) 0.010(2) -0.006(2) 0.028(2)
C12 0.092(3) 0.068(2) 0.049(2) 0.0192(18) -0.0208(19) -0.014(2)
C13 0.245(7) 0.085(4) 0.099(4) 0.027(3) -0.023(4) -0.054(4)
C14 0.103(3) 0.206(6) 0.076(3) 0.066(3) -0.045(3) -0.018(4)
C15 0.110(3) 0.113(4) 0.060(2) 0.033(2) -0.015(2) -0.016(3)
C16 0.0488(17) 0.0473(18) 0.0452(17) 0.0003(14) -0.0119(14) -0.0012(15)
C17 0.078(3) 0.094(3) 0.098(3) -0.037(3) -0.039(2) 0.019(2)
C18 0.078(3) 0.116(4) 0.124(4) -0.029(3) -0.052(3) 0.025(3)
C19 0.067(3) 0.070(3) 0.085(3) -0.003(2) -0.003(2) 0.014(2)
C20 0.096(3) 0.070(3) 0.101(3) -0.034(2) -0.007(3) 0.008(2)
C21 0.069(2) 0.073(3) 0.084(3) -0.027(2) -0.019(2) 0.002(2)
C22 0.099(5) 0.099(5) 0.127(6) 0.002(5) 0.005(5) 0.021(4)
C23 0.0585(18) 0.0486(18) 0.0393(16) 0.0007(14) -0.0165(14) -0.0183(15)
C24 0.0521(17) 0.0421(16) 0.0407(16) -0.0007(13) -0.0175(14) -0.0153(14)
C25 0.0440(16) 0.0414(16) 0.0401(16) -0.0014(13) -0.0182(13) -0.0084(13)
C26 0.0458(16) 0.0474(17) 0.0443(16) 0.0012(14) -0.0161(13) -0.0136(14)
C27 0.0598(19) 0.0441(17) 0.0533(18) -0.0001(15) -0.0180(15) -0.0214(15)
C28 0.0584(19) 0.0457(18) 0.0474(17) -0.0086(14) -0.0138(15) -0.0150(15)
C29 0.0519(17) 0.0519(18) 0.0399(16) -0.0047(14) -0.0109(13) -0.0166(15)
C30 0.0528(18) 0.0548(19) 0.0553(19) -0.0008(16) -0.0107(15) -0.0221(16)
C31 0.052(2) 0.073(2) 0.088(3) -0.007(2) -0.0122(18) -0.0213(19)
C32 0.072(2) 0.075(3) 0.087(3) 0.004(2) -0.006(2) -0.042(2)
C33 0.084(3) 0.094(3) 0.056(2) 0.008(2) -0.0107(18) -0.046(2)
C34 0.079(2) 0.0459(19) 0.060(2) -0.0130(17) -0.0095(18) -0.0152(18)
C35 0.133(4) 0.053(2) 0.088(3) -0.010(2) -0.022(3) 0.005(2)
C36 0.149(4) 0.073(3) 0.079(3) -0.022(2) -0.038(3) -0.037(3)
C37 0.101(3) 0.080(3) 0.113(3) -0.048(3) 0.032(3) -0.017(3)
C38 0.0528(18) 0.0390(16) 0.0438(16) 0.0000(13) -0.0110(14) -0.0179(14)
C39 0.062(2) 0.0467(19) 0.076(2) 0.0105(17) -0.0257(17) -0.0197(17)
C40 0.061(2) 0.059(2) 0.103(3) 0.010(2) -0.028(2) -0.0273(19)
C41 0.068(2) 0.055(2) 0.082(2) 0.0021(19) -0.0110(19) -0.0317(19)
C42 0.077(2) 0.048(2) 0.077(2) 0.0156(18) -0.0233(19) -0.0245(19)
C43 0.062(2) 0.0508(19) 0.067(2) 0.0131(17) -0.0237(17) -0.0213(17)
C44 0.090(4) 0.067(3) 0.137(5) 0.011(4) -0.028(4) -0.037(3)
C45 0.0568(19) 0.055(2) 0.0429(17) -0.0045(15) -0.0109(15) -0.0109(16)
C46 0.0598(19) 0.0403(17) 0.0446(17) -0.0095(15) -0.0172(15) -0.0020(15)

loop_
_atom_type_symbol
_atom_type_description
_atom_type_scat_dispersion_real
_atom_type_scat_dispersion_imag
_atom_type_scat_source
C C 0.0033 0.0016 'International Tables Vol C Tables 4.2.6.8 and 6.1.1.4'
H H 0.0000 0.0000 'International Tables Vol C Tables 4.2.6.8 and 6.1.1.4'
N N 0.0061 0.0033 'International Tables Vol C Tables 4.2.6.8 and 6.1.1.4'
O O 0.0106 0.0060 'International Tables Vol C Tables 4.2.6.8 and 6.1.1.4'
F F 0.0171 0.0103 'International Tables Vol C Tables 4.2.6.8 and 6.1.1.4'
Ru Ru -1.2594 0.8363 'International Tables Vol C Tables 4.2.6.8 and 6.1.1.4'

loop_
_geom_angle_atom_site_label_1
_geom_angle_atom_site_label_2
_geom_angle_atom_site_label_3
_geom_angle
_geom_angle_site_symmetry_1
_geom_angle_site_symmetry_3
C46 Ru1 C45 91.00(13) . .
C46 Ru1 O1 176.94(10) . .
C45 Ru1 O1 90.79(11) . .
C46 Ru1 N1 92.56(11) . .
C45 Ru1 N1 90.77(11) . .
O1 Ru1 N1 89.89(8) . .
C46 Ru1 O2 90.38(10) . .
C45 Ru1 O2 177.57(10) . .
O1 Ru1 O2 87.92(7) . .
N1 Ru1 O2 87.18(8) . .
C46 Ru1 N2 94.54(11) . .
C45 Ru1 N2 93.19(10) . .
O1 Ru1 N2 82.88(8) . .
N1 Ru1 N2 171.80(8) . .
O2 Ru1 N2 88.69(7) . .
C1 N1 C16 116.7(2) . .
C1 N1 Ru1 122.6(2) . .
C16 N1 Ru1 120.72(19) . .
C38 N2 C23 113.3(2) . .
C38 N2 Ru1 116.57(16) . .
C23 N2 Ru1 111.22(16) . .
C38 N2 H2 104.8 . .
C23 N2 H2 104.8 . .
Ru1 N2 H2 104.8 . .
C3 O1 Ru1 128.10(16) . .
C25 O2 Ru1 121.35(15) . .
N1 C1 C2 129.6(3) . .
N1 C1 H1 115.2 . .
C2 C1 H1 115.2 . .
C1 C2 C7 115.6(3) . .
C1 C2 C3 124.4(3) . .
C7 C2 C3 119.8(3) . .
O1 C3 C4 119.6(2) . .
O1 C3 C2 122.6(2) . .
C4 C3 C2 117.8(3) . .
C5 C4 C3 118.3(3) . .
C5 C4 C8 121.6(3) . .
C3 C4 C8 120.1(3) . .
C4 C5 C6 125.3(3) . .
C4 C5 H5 117.4 . .
C6 C5 H5 117.4 . .
C7 C6 C5 116.1(3) . .
C7 C6 C12 123.1(3) . .
C5 C6 C12 120.8(3) . .
C6 C7 C2 122.7(3) . .
C6 C7 H7 118.7 . .
C2 C7 H7 118.7 . .
C10 C8 C11 108.4(3) . .
C10 C8 C9 110.7(3) . .
C11 C8 C9 107.0(3) . .
C10 C8 C4 109.6(3) . .
C11 C8 C4 111.6(3) . .
C9 C8 C4 109.5(3) . .
C8 C9 H9A 109.5 . .
C8 C9 H9B 109.5 . .
H9A C9 H9B 109.5 . .
C8 C9 H9C 109.5 . .
H9A C9 H9C 109.5 . .
H9B C9 H9C 109.5 . .
C8 C10 H10A 109.5 . .
C8 C10 H10B 109.5 . .
H10A C10 H10B 109.5 . .
C8 C10 H10C 109.5 . .
H10A C10 H10C 109.5 . .
H10B C10 H10C 109.5 . .
C8 C11 H11A 109.5 . .
C8 C11 H11B 109.5 . .
H11A C11 H11B 109.5 . .
C8 C11 H11C 109.5 . .
H11A C11 H11C 109.5 . .
H11B C11 H11C 109.5 . .
C14 C12 C15 108.0(3) . .
C14 C12 C13 110.3(4) . .
C15 C12 C13 107.6(4) . .
C14 C12 C6 109.6(3) . .
C15 C12 C6 112.6(3) . .
C13 C12 C6 108.8(3) . .
C12 C13 H13A 109.5 . .
C12 C13 H13B 109.5 . .
H13A C13 H13B 109.5 . .
C12 C13 H13C 109.5 . .
H13A C13 H13C 109.5 . .
H13B C13 H13C 109.5 . .
C12 C14 H14A 109.5 . .
C12 C14 H14B 109.5 . .
H14A C14 H14B 109.5 . .
C12 C14 H14C 109.5 . .
H14A C14 H14C 109.5 . .
H14B C14 H14C 109.5 . .
C12 C15 H15A 109.5 . .
C12 C15 H15B 109.5 . .
H15A C15 H15B 109.5 . .
C12 C15 H15C 109.5 . .
H15A C15 H15C 109.5 . .
H15B C15 H15C 109.5 . .
C17 C16 C21 119.3(3) . .
C17 C16 N1 119.9(3) . .
C21 C16 N1 120.7(3) . .
C16 C17 C18 120.4(4) . .
C16 C17 H17 119.8 . .
C18 C17 H17 119.8 . .
C19 C18 C17 120.9(4) . .
C19 C18 H18 119.6 . .
C17 C18 H18 119.6 . .
C18 C19 C20 118.7(4) . .
C18 C19 C22 120.0(6) . .
C20 C19 C22 121.2(5) . .
C19 C20 C21 121.5(4) . .
C19 C20 H20 119.2 . .
C21 C20 H20 119.2 . .
C16 C21 C20 119.1(4) . .
C16 C21 H21 120.4 . .
C20 C21 H21 120.4 . .
F3' C22 F1 124.1(16) . .
F3' C22 F1' 101(2) . .
F1 C22 F1' 39.2(12) . .
F3' C22 F2 63.4(15) . .
F1 C22 F2 114.2(12) . .
F1' C22 F2 136.6(11) . .
F3' C22 F2' 107.5(15) . .
F1 C22 F2' 70.1(11) . .
F1' C22 F2' 107.1(15) . .
F2 C22 F2' 50.3(7) . .
F3' C22 F3 35.6(16) . .
F1 C22 F3 112.0(16) . .
F1' C22 F3 75.8(17) . .
F2 C22 F3 99.0(11) . .
F2' C22 F3 139.3(10) . .
F3' C22 C19 119.6(13) . .
F1 C22 C19 112.9(10) . .
F1' C22 C19 111.8(12) . .
F2 C22 C19 110.9(8) . .
F2' C22 C19 109.1(10) . .
F3 C22 C19 106.9(9) . .
C24 C23 N2 111.9(2) . .
C24 C23 H23A 109.2 . .
N2 C23 H23A 109.2 . .
C24 C23 H23B 109.2 . .
N2 C23 H23B 109.2 . .
H23A C23 H23B 107.9 . .
C29 C24 C25 121.4(3) . .
C29 C24 C23 120.3(3) . .
C25 C24 C23 118.2(2) . .
O2 C25 C24 119.4(2) . .
O2 C25 C26 122.5(2) . .
C24 C25 C26 118.1(2) . .
C27 C26 C25 117.4(3) . .
C27 C26 C30 120.9(3) . .
C25 C26 C30 121.6(2) . .
C26 C27 C28 125.0(3) . .
C26 C27 H27 117.5 . .
C28 C27 H27 117.5 . .
C29 C28 C27 116.6(3) . .
C29 C28 C34 123.3(3) . .
C27 C28 C34 120.1(3) . .
C28 C29 C24 121.2(3) . .
C28 C29 H29 119.4 . .
C24 C29 H29 119.4 . .
C31 C30 C33 109.9(3) . .
C31 C30 C32 108.4(3) . .
C33 C30 C32 107.7(3) . .
C31 C30 C26 109.2(3) . .
C33 C30 C26 109.5(2) . .
C32 C30 C26 112.2(2) . .
C30 C31 H31A 109.5 . .
C30 C31 H31B 109.5 . .
H31A C31 H31B 109.5 . .
C30 C31 H31C 109.5 . .
H31A C31 H31C 109.5 . .
H31B C31 H31C 109.5 . .
C30 C32 H32A 109.5 . .
C30 C32 H32B 109.5 . .
H32A C32 H32B 109.5 . .
C30 C32 H32C 109.5 . .
H32A C32 H32C 109.5 . .
H32B C32 H32C 109.5 . .
C30 C33 H33A 109.5 . .
C30 C33 H33B 109.5 . .
H33A C33 H33B 109.5 . .
C30 C33 H33C 109.5 . .
H33A C33 H33C 109.5 . .
H33B C33 H33C 109.5 . .
C37 C34 C35 110.4(3) . .
C37 C34 C36 108.1(3) . .
C35 C34 C36 108.2(3) . .
C37 C34 C28 112.0(3) . .
C35 C34 C28 109.5(3) . .
C36 C34 C28 108.6(3) . .
C34 C35 H35A 109.5 . .
C34 C35 H35B 109.5 . .
H35A C35 H35B 109.5 . .
C34 C35 H35C 109.5 . .
H35A C35 H35C 109.5 . .
H35B C35 H35C 109.5 . .
C34 C36 H36A 109.5 . .
C34 C36 H36B 109.5 . .
H36A C36 H36B 109.5 . .
C34 C36 H36C 109.5 . .
H36A C36 H36C 109.5 . .
H36B C36 H36C 109.5 . .
C34 C37 H37A 109.5 . .
C34 C37 H37B 109.5 . .
H37A C37 H37B 109.5 . .
C34 C37 H37C 109.5 . .
H37A C37 H37C 109.5 . .
H37B C37 H37C 109.5 . .
C39 C38 C43 119.6(3) . .
C39 C38 N2 119.4(3) . .
C43 C38 N2 121.0(3) . .
C38 C39 C40 119.8(3) . .
C38 C39 H39 120.1 . .
C40 C39 H39 120.1 . .
C41 C40 C39 120.5(3) . .
C41 C40 H40 119.7 . .
C39 C40 H40 119.7 . .
C42 C41 C40 119.6(3) . .
C42 C41 C44 120.3(4) . .
C40 C41 C44 120.1(4) . .
C41 C42 C43 120.3(3) . .
C41 C42 H42 119.9 . .
C43 C42 H42 119.9 . .
C38 C43 C42 120.1(3) . .
C38 C43 H43 119.9 . .
C42 C43 H43 119.9 . .
F6 C44 F5' 126.7(11) . .
F6 C44 F4' 61.9(7) . .
F5' C44 F4' 115.1(10) . .
F6 C44 F5 105.5(10) . .
F5' C44 F5 34.9(9) . .
F4' C44 F5 134.7(8) . .
F6 C44 F4 108.3(8) . .
F5' C44 F4 68.7(9) . .
F4' C44 F4 52.3(7) . .
F5 C44 F4 101.4(7) . .
F6 C44 F6' 41.5(7) . .
F5' C44 F6' 105.7(13) . .
F4' C44 F6' 103.0(9) . .
F5 C44 F6' 72.9(9) . .
F4 C44 F6' 139.9(7) . .
F6 C44 C41 116.4(6) . .
F5' C44 C41 113.1(9) . .
F4' C44 C41 111.9(6) . .
F5 C44 C41 112.3(8) . .
F4 C44 C41 111.6(5) . .
F6' C44 C41 107.0(8) . .
O3 C45 Ru1 178.1(3) . .
O4 C46 Ru1 177.4(3) . .

loop_
_geom_bond_atom_site_label_1
_geom_bond_atom_site_label_2
_geom_bond_distance
_geom_bond_site_symmetry_2
Ru1 C46 1.856(3) .
Ru1 C45 1.874(3) .
Ru1 O1 2.0406(18) .
Ru1 N1 2.065(2) .
Ru1 O2 2.0867(18) .
Ru1 N2 2.150(2) .
F1 C22 1.28(2) .
F2 C22 1.369(17) .
F3 C22 1.42(2) .
F4 C44 1.362(11) .
F5 C44 1.348(15) .
F6 C44 1.240(11) .
F1' C22 1.33(3) .
F2' C22 1.42(2) .
F3' C22 1.14(3) .
F4' C44 1.311(11) .
F5' C44 1.274(19) .
F6' C44 1.369(16) .
N1 C1 1.299(4) .
N1 C16 1.437(3) .
N2 C38 1.449(3) .
N2 C23 1.498(3) .
N2 H2 0.9100 .
O1 C3 1.308(3) .
O2 C25 1.342(3) .
O3 C45 1.131(3) .
O4 C46 1.147(3) .
C1 C2 1.422(4) .
C1 H1 0.9300 .
C2 C7 1.422(4) .
C2 C3 1.426(4) .
C3 C4 1.425(4) .
C4 C5 1.372(4) .
C4 C8 1.548(4) .
C5 C6 1.408(4) .
C5 H5 0.9300 .
C6 C7 1.352(4) .
C6 C12 1.538(4) .
C7 H7 0.9300 .
C8 C10 1.532(5) .
C8 C11 1.533(4) .
C8 C9 1.535(5) .
C9 H9A 0.9600 .
C9 H9B 0.9600 .
C9 H9C 0.9600 .
C10 H10A 0.9600 .
C10 H10B 0.9600 .
C10 H10C 0.9600 .
C11 H11A 0.9600 .
C11 H11B 0.9600 .
C11 H11C 0.9600 .
C12 C14 1.513(5) .
C12 C15 1.513(5) .
C12 C13 1.530(6) .
C13 H13A 0.9600 .
C13 H13B 0.9600 .
C13 H13C 0.9600 .
C14 H14A 0.9600 .
C14 H14B 0.9600 .
C14 H14C 0.9600 .
C15 H15A 0.9600 .
C15 H15B 0.9600 .
C15 H15C 0.9600 .
C16 C17 1.351(4) .
C16 C21 1.355(4) .
C17 C18 1.381(5) .
C17 H17 0.9300 .
C18 C19 1.341(6) .
C18 H18 0.9300 .
C19 C20 1.343(6) .
C19 C22 1.510(6) .
C20 C21 1.390(5) .
C20 H20 0.9300 .
C21 H21 0.9300 .
C23 C24 1.493(4) .
C23 H23A 0.9700 .
C23 H23B 0.9700 .
C24 C29 1.391(4) .
C24 C25 1.409(4) .
C25 C26 1.416(4) .
C26 C27 1.389(4) .
C26 C30 1.541(4) .
C27 C28 1.390(4) .
C27 H27 0.9300 .
C28 C29 1.375(4) .
C28 C34 1.543(4) .
C29 H29 0.9300 .
C30 C31 1.532(4) .
C30 C33 1.533(4) .
C30 C32 1.538(4) .
C31 H31A 0.9600 .
C31 H31B 0.9600 .
C31 H31C 0.9600 .
C32 H32A 0.9600 .
C32 H32B 0.9600 .
C32 H32C 0.9600 .
C33 H33A 0.9600 .
C33 H33B 0.9600 .
C33 H33C 0.9600 .
C34 C37 1.521(5) .
C34 C35 1.524(5) .
C34 C36 1.534(5) .
C35 H35A 0.9600 .
C35 H35B 0.9600 .
C35 H35C 0.9600 .
C36 H36A 0.9600 .
C36 H36B 0.9600 .
C36 H36C 0.9600 .
C37 H37A 0.9600 .
C37 H37B 0.9600 .
C37 H37C 0.9600 .
C38 C39 1.376(4) .
C38 C43 1.378(4) .
C39 C40 1.383(4) .
C39 H39 0.9300 .
C40 C41 1.375(5) .
C40 H40 0.9300 .
C41 C42 1.367(5) .
C41 C44 1.500(5) .
C42 C43 1.385(4) .
C42 H42 0.9300 .
C43 H43 0.9300 .

loop_
_geom_torsion_atom_site_label_1
_geom_torsion_atom_site_label_2
_geom_torsion_atom_site_label_3
_geom_torsion_atom_site_label_4
_geom_torsion
_geom_torsion_site_symmetry_1
_geom_torsion_site_symmetry_2
_geom_torsion_site_symmetry_3
_geom_torsion_site_symmetry_4
C46 Ru1 N1 C1 -169.7(2) . . . .
C45 Ru1 N1 C1 -78.7(2) . . . .
O1 Ru1 N1 C1 12.1(2) . . . .
O2 Ru1 N1 C1 100.0(2) . . . .
N2 Ru1 N1 C1 40.2(7) . . . .
C46 Ru1 N1 C16 8.4(2) . . . .
C45 Ru1 N1 C16 99.4(2) . . . .
O1 Ru1 N1 C16 -169.8(2) . . . .
O2 Ru1 N1 C16 -81.9(2) . . . .
N2 Ru1 N1 C16 -141.7(5) . . . .
C46 Ru1 N2 C38 58.8(2) . . . .
C45 Ru1 N2 C38 -32.5(2) . . . .
O1 Ru1 N2 C38 -122.86(19) . . . .
N1 Ru1 N2 C38 -151.2(5) . . . .
O2 Ru1 N2 C38 149.07(19) . . . .
C46 Ru1 N2 C23 -73.16(19) . . . .
C45 Ru1 N2 C23 -164.42(19) . . . .
O1 Ru1 N2 C23 105.19(17) . . . .
N1 Ru1 N2 C23 76.9(6) . . . .
O2 Ru1 N2 C23 17.12(17) . . . .
C46 Ru1 O1 C3 -162(2) . . . .
C45 Ru1 O1 C3 71.9(2) . . . .
N1 Ru1 O1 C3 -18.9(2) . . . .
O2 Ru1 O1 C3 -106.0(2) . . . .
N2 Ru1 O1 C3 165.0(2) . . . .
C46 Ru1 O2 C25 131.8(2) . . . .
C45 Ru1 O2 C25 -104(2) . . . .
O1 Ru1 O2 C25 -45.70(19) . . . .
N1 Ru1 O2 C25 -135.7(2) . . . .
N2 Ru1 O2 C25 37.22(19) . . . .
C16 N1 C1 C2 179.3(3) . . . .
Ru1 N1 C1 C2 -2.5(4) . . . .
N1 C1 C2 C7 176.9(3) . . . .
N1 C1 C2 C3 -7.9(5) . . . .
Ru1 O1 C3 C4 -167.03(18) . . . .
Ru1 O1 C3 C2 15.0(4) . . . .
C1 C2 C3 O1 1.4(4) . . . .
C7 C2 C3 O1 176.3(3) . . . .
C1 C2 C3 C4 -176.7(3) . . . .
C7 C2 C3 C4 -1.7(4) . . . .
O1 C3 C4 C5 -177.0(3) . . . .
C2 C3 C4 C5 1.1(4) . . . .
O1 C3 C4 C8 2.1(4) . . . .
C2 C3 C4 C8 -179.9(3) . . . .
C3 C4 C5 C6 -0.2(5) . . . .
C8 C4 C5 C6 -179.2(3) . . . .
C4 C5 C6 C7 -0.2(5) . . . .
C4 C5 C6 C12 178.7(3) . . . .
C5 C6 C7 C2 -0.4(5) . . . .
C12 C6 C7 C2 -179.3(3) . . . .
C1 C2 C7 C6 176.8(3) . . . .
C3 C2 C7 C6 1.4(5) . . . .
C5 C4 C8 C10 115.2(3) . . . .
C3 C4 C8 C10 -63.8(4) . . . .
C5 C4 C8 C11 -4.9(5) . . . .
C3 C4 C8 C11 176.1(3) . . . .
C5 C4 C8 C9 -123.2(3) . . . .
C3 C4 C8 C9 57.8(4) . . . .
C7 C6 C12 C14 -123.5(4) . . . .
C5 C6 C12 C14 57.6(5) . . . .
C7 C6 C12 C15 -3.3(5) . . . .
C5 C6 C12 C15 177.8(3) . . . .
C7 C6 C12 C13 115.9(4) . . . .
C5 C6 C12 C13 -63.0(5) . . . .
C1 N1 C16 C17 -116.3(4) . . . .
Ru1 N1 C16 C17 65.5(4) . . . .
C1 N1 C16 C21 68.0(4) . . . .
Ru1 N1 C16 C21 -110.2(3) . . . .
C21 C16 C17 C18 -4.3(7) . . . .
N1 C16 C17 C18 179.9(4) . . . .
C16 C17 C18 C19 1.1(8) . . . .
C17 C18 C19 C20 2.8(8) . . . .
C17 C18 C19 C22 178.9(6) . . . .
C18 C19 C20 C21 -3.4(7) . . . .
C22 C19 C20 C21 -179.5(6) . . . .
C17 C16 C21 C20 3.7(6) . . . .
N1 C16 C21 C20 179.5(3) . . . .
C19 C20 C21 C16 0.2(7) . . . .
C18 C19 C22 F3' 98(3) . . . .
C20 C19 C22 F3' -86(3) . . . .
C18 C19 C22 F1 -62.1(18) . . . .
C20 C19 C22 F1 114.0(17) . . . .
C18 C19 C22 F1' -20(2) . . . .
C20 C19 C22 F1' 156(2) . . . .
C18 C19 C22 F2 168.3(14) . . . .
C20 C19 C22 F2 -15.6(16) . . . .
C18 C19 C22 F2' -137.9(16) . . . .
C20 C19 C22 F2' 38.2(17) . . . .
C18 C19 C22 F3 61.4(15) . . . .
C20 C19 C22 F3 -122.5(13) . . . .
C38 N2 C23 C24 162.1(2) . . . .
Ru1 N2 C23 C24 -64.3(3) . . . .
N2 C23 C24 C29 -113.4(3) . . . .
N2 C23 C24 C25 66.6(3) . . . .
Ru1 O2 C25 C24 -49.1(3) . . . .
Ru1 O2 C25 C26 132.5(2) . . . .
C29 C24 C25 O2 176.2(2) . . . .
C23 C24 C25 O2 -3.7(4) . . . .
C29 C24 C25 C26 -5.4(4) . . . .
C23 C24 C25 C26 174.7(2) . . . .
O2 C25 C26 C27 -177.0(2) . . . .
C24 C25 C26 C27 4.6(4) . . . .
O2 C25 C26 C30 2.0(4) . . . .
C24 C25 C26 C30 -176.3(3) . . . .
C25 C26 C27 C28 -0.6(4) . . . .
C30 C26 C27 C28 -179.7(3) . . . .
C26 C27 C28 C29 -2.9(4) . . . .
C26 C27 C28 C34 177.3(3) . . . .
C27 C28 C29 C24 2.2(4) . . . .
C34 C28 C29 C24 -177.9(3) . . . .
C25 C24 C29 C28 1.9(4) . . . .
C23 C24 C29 C28 -178.2(3) . . . .
C27 C26 C30 C31 -122.0(3) . . . .
C25 C26 C30 C31 58.9(3) . . . .
C27 C26 C30 C33 117.6(3) . . . .
C25 C26 C30 C33 -61.4(4) . . . .
C27 C26 C30 C32 -1.9(4) . . . .
C25 C26 C30 C32 179.1(3) . . . .
C29 C28 C34 C37 4.5(5) . . . .
C27 C28 C34 C37 -175.6(3) . . . .
C29 C28 C34 C35 127.3(3) . . . .
C27 C28 C34 C35 -52.8(4) . . . .
C29 C28 C34 C36 -114.8(3) . . . .
C27 C28 C34 C36 65.1(4) . . . .
C23 N2 C38 C39 -132.4(3) . . . .
Ru1 N2 C38 C39 96.6(3) . . . .
C23 N2 C38 C43 49.2(3) . . . .
Ru1 N2 C38 C43 -81.8(3) . . . .
C43 C38 C39 C40 0.8(5) . . . .
N2 C38 C39 C40 -177.6(3) . . . .
C38 C39 C40 C41 -0.1(5) . . . .
C39 C40 C41 C42 -0.4(6) . . . .
C39 C40 C41 C44 -179.7(4) . . . .
C40 C41 C42 C43 0.4(5) . . . .
C44 C41 C42 C43 179.7(4) . . . .
C39 C38 C43 C42 -0.8(5) . . . .
N2 C38 C43 C42 177.5(3) . . . .
C41 C42 C43 C38 0.2(5) . . . .
C42 C41 C44 F6 32.0(16) . . . .
C40 C41 C44 F6 -148.7(15) . . . .
C42 C41 C44 F5' -168.3(17) . . . .
C40 C41 C44 F5' 10.9(18) . . . .
C42 C41 C44 F4' -36.4(16) . . . .
C40 C41 C44 F4' 142.8(15) . . . .
C42 C41 C44 F5 153.8(10) . . . .
C40 C41 C44 F5 -27.0(11) . . . .
C42 C41 C44 F4 -93.1(12) . . . .
C40 C41 C44 F4 86.2(12) . . . .
C42 C41 C44 F6' 75.7(14) . . . .
C40 C41 C44 F6' -105.0(13) . . . .
C46 Ru1 C45 O3 173(9) . . . .
O1 Ru1 C45 O3 -10(9) . . . .
N1 Ru1 C45 O3 80(9) . . . .
O2 Ru1 C45 O3 48(10) . . . .
N2 Ru1 C45 O3 -93(9) . . . .
C45 Ru1 C46 O4 66(6) . . . .
O1 Ru1 C46 O4 -60(7) . . . .
N1 Ru1 C46 O4 156(6) . . . .
O2 Ru1 C46 O4 -116(6) . . . .
N2 Ru1 C46 O4 -28(6) . . . .
